data_7119922
loop_
_publ_author_name
'Abbenseth, Josh'
'Diefenbach, Martin'
'Bete, Sarah C.'
'W\"urtele, Christian'
'Volkmann, Christian'
'Demeshko, Serhiy'
'Holthausen, Max C.'
'Schneider, Sven'

_publ_section_title
;
 A Square-Planar Osmium(II) Complex
;
_journal_name_full 'Chem. Commun.'
_journal_paper_doi 10.1039/C7CC01569K
_journal_year 2017
_chemical_formula_sum 'C25 H49 Cl N2 Os P2'
_chemical_formula_weight 665.25
_chemical_name_common JA-i-94
_space_group_crystal_system monoclinic
_space_group_IT_number 14
_space_group_name_Hall '-P 2ybc'
_space_group_name_H-M_alt 'P 1 21/c 1'
_symmetry_space_group_name_Hall '-P 2ybc'
_symmetry_space_group_name_H-M 'P 1 21/c 1'
_atom_sites_solution_hydrogens geom
_audit_update_record
;
2017-02-27 deposited with the CCDC.
2017-04-06 downloaded from the CCDC.
;
_cell_angle_alpha 90
_cell_angle_beta 96.832(2)
_cell_angle_gamma 90
_cell_formula_units_Z 4
_cell_length_a 15.2391(7)
_cell_length_b 10.9698(5)
_cell_length_c 16.9742(8)
_cell_measurement_reflns_used 8947
_cell_measurement_temperature 100.(2)
_cell_measurement_theta_max 40.9183
_cell_measurement_theta_min 2.2049
_cell_volume 2817.4(2)
_computing_cell_refinement 'APEX2 v2014.9-0 (Bruker AXS)'
_computing_data_collection 'Bruker Instrument Service v4.2.3'
_computing_data_reduction 'SAINT V8.34A (Bruker AXS Inc., 2013)'
_computing_structure_refinement 'SHELXL-2014/6 (Sheldrick, 2014)'
_computing_structure_solution 'SHELXT-2014 (Sheldrick, 2014)'
_diffrn_ambient_temperature 100.(2)
_diffrn_detector_area_resol_mean 10.4167
_diffrn_measured_fraction_theta_full 0.999
_diffrn_measured_fraction_theta_max 0.999
_diffrn_measurement_device_type 'Bruker D8 Venture CMOS'
_diffrn_measurement_method 'omega and phi scans'
_diffrn_radiation_monochromator 'multilayer optics'
_diffrn_radiation_type MoK\a
_diffrn_radiation_wavelength 0.71073
_diffrn_reflns_av_R_equivalents 0.0694
_diffrn_reflns_av_unetI/netI 0.0301
_diffrn_reflns_limit_h_max 19
_diffrn_reflns_limit_h_min -19
_diffrn_reflns_limit_k_max 14
_diffrn_reflns_limit_k_min -14
_diffrn_reflns_limit_l_max 21
_diffrn_reflns_limit_l_min -21
_diffrn_reflns_number 76131
_diffrn_reflns_theta_full 27.20
_diffrn_reflns_theta_max 27.20
_diffrn_reflns_theta_min 2.21
_diffrn_source 'microfucus sealed tube'
_diffrn_source_type 'INCOATEC microfocus sealed tube'
_exptl_absorpt_coefficient_mu 4.750
_exptl_absorpt_correction_T_max 0.75
_exptl_absorpt_correction_T_min 0.14
_exptl_absorpt_correction_type multi-scan
_exptl_absorpt_process_details 'SADABS V2014/4 (Bruker AXS Inc.)'
_exptl_crystal_colour 'clear intense blue'
_exptl_crystal_density_diffrn 1.568
_exptl_crystal_density_method 'not measured'
_exptl_crystal_description block
_exptl_crystal_F_000 1344
_exptl_crystal_size_max 0.947
_exptl_crystal_size_mid 0.766
_exptl_crystal_size_min 0.556
_refine_diff_density_max 1.645
_refine_diff_density_min -2.020
_refine_ls_extinction_method none
_refine_ls_goodness_of_fit_ref 1.067
_refine_ls_hydrogen_treatment constr
_refine_ls_matrix_type full
_refine_ls_number_parameters 283
_refine_ls_number_reflns 6264
_refine_ls_number_restraints 0
_refine_ls_restrained_S_all 1.067
_refine_ls_R_factor_all 0.0349
_refine_ls_R_factor_gt 0.0290
_refine_ls_shift/su_max 0.001
_refine_ls_shift/su_mean 0.000
_refine_ls_structure_factor_coef Fsqd
_refine_ls_weighting_details 'w=1/[\s^2^(Fo^2^)+(0.0405P)^2^+11.8558P] where P=(Fo^2^+2Fc^2^)/3'
_refine_ls_weighting_scheme calc
_refine_ls_wR_factor_gt 0.0755
_refine_ls_wR_factor_ref 0.0797
_reflns_number_gt 5640
_reflns_number_total 6264
_reflns_threshold_expression 'I > 2\s(I)'
_cod_data_source_file c7cc01569k2.cif
_cod_data_source_block I
_cod_database_code 7119922

loop_
_space_group_symop_operation_xyz
'x, y, z'
'-x, y+1/2, -z+1/2'
'-x, -y, -z'
'x, -y-1/2, z-1/2'

loop_
_atom_site_type_symbol
_atom_site_label
_atom_site_fract_x
_atom_site_fract_y
_atom_site_fract_z
_atom_site_U_iso_or_equiv
_atom_site_adp_type
_atom_site_calc_flag
_atom_site_refinement_flags_adp
_atom_site_refinement_flags_posn
_atom_site_occupancy
Os Os1 0.23038(2) 0.59978(2) 0.41595(2) 0.00563(6) Uani d . . 1
Cl Cl1 0.19742(6) 0.70427(9) 0.29141(5) 0.01273(19) Uani d . . 1
P P1 0.18624(6) 0.40113(9) 0.37032(6) 0.00795(19) Uani d . . 1
C C1 0.2013(3) 0.3976(4) 0.5279(2) 0.0121(8) Uani d . . 1
H H1 0.1989 0.3625 0.5788 0.015 Uiso calc U R 1
N N1 0.4244(2) 0.5670(3) 0.3996(2) 0.0107(5) Uani d . . 1
P P2 0.25061(6) 0.77442(9) 0.49818(6) 0.00777(19) Uani d . . 1
N N2 0.2214(2) 0.5186(3) 0.52345(18) 0.0081(6) Uani d . . 1
C C2 0.1848(3) 0.3255(4) 0.4634(2) 0.0126(8) Uani d . . 1
H H2 0.1732 0.2408 0.4672 0.015 Uiso calc U R 1
C C3 0.2592(3) 0.3080(4) 0.3115(2) 0.0131(8) Uani d . . 1
C C4 0.3416(3) 0.2744(4) 0.3688(3) 0.0162(9) Uani d . . 1
H H4A 0.384 0.2317 0.3396 0.024 Uiso calc U R 1
H H4B 0.3244 0.2214 0.4108 0.024 Uiso calc U R 1
H H4C 0.3687 0.3489 0.3924 0.024 Uiso calc U R 1
C C5 0.2185(3) 0.1892(4) 0.2767(3) 0.0189(9) Uani d . . 1
H H5A 0.1696 0.208 0.2357 0.028 Uiso calc U R 1
H H5B 0.1963 0.1414 0.3189 0.028 Uiso calc U R 1
H H5C 0.2636 0.1422 0.2534 0.028 Uiso calc U R 1
C C19 0.1447(3) 0.9595(4) 0.4204(2) 0.0153(8) Uani d . . 1
H H19A 0.1567 0.9171 0.372 0.023 Uiso calc U R 1
H H19B 0.1901 1.0217 0.4341 0.023 Uiso calc U R 1
H H19C 0.0865 0.9984 0.4116 0.023 Uiso calc U R 1
C C18 0.1303(3) 0.9327(4) 0.5655(3) 0.0158(8) Uani d . . 1
H H18A 0.1737 0.9983 0.5764 0.024 Uiso calc U R 1
H H18B 0.1365 0.8745 0.6096 0.024 Uiso calc U R 1
H H18C 0.0705 0.9673 0.5596 0.024 Uiso calc U R 1
C C9 0.0585(3) 0.4308(5) 0.2367(3) 0.0232(10) Uani d . . 1
H H9A 0.0855 0.3689 0.2057 0.035 Uiso calc U R 1
H H9B 0.0883 0.5092 0.2318 0.035 Uiso calc U R 1
H H9C -0.0043 0.4391 0.2169 0.035 Uiso calc U R 1
C C8 0.0251(3) 0.2678(4) 0.3325(3) 0.0194(9) Uani d . . 1
H H8A -0.0381 0.2726 0.3137 0.029 Uiso calc U R 1
H H8B 0.033 0.2436 0.3885 0.029 Uiso calc U R 1
H H8C 0.0532 0.2074 0.3011 0.029 Uiso calc U R 1
C C7 0.0678(3) 0.3926(4) 0.3237(3) 0.0129(6) Uani d . . 1
C C6 0.2855(3) 0.3875(4) 0.2436(3) 0.0165(9) Uani d . . 1
H H6A 0.3304 0.3451 0.2171 0.025 Uiso calc U R 1
H H6B 0.3096 0.4651 0.2651 0.025 Uiso calc U R 1
H H6C 0.2334 0.4032 0.2053 0.025 Uiso calc U R 1
C C11 0.2355(3) 0.5855(4) 0.5928(2) 0.0112(8) Uani d . . 1
H H11 0.2327 0.5448 0.6418 0.013 Uiso calc U R 1
C C10 0.0183(3) 0.4852(4) 0.3695(3) 0.0225(10) Uani d . . 1
H H10A 0.0375 0.5678 0.3578 0.034 Uiso calc U R 1
H H10B 0.0311 0.4695 0.4265 0.034 Uiso calc U R 1
H H10C -0.0454 0.4775 0.3534 0.034 Uiso calc U R 1
C C17 0.1461(3) 0.8673(4) 0.4887(2) 0.0112(8) Uani d . . 1
C C16 0.3650(3) 0.9124(4) 0.4179(3) 0.0158(9) Uani d . . 1
H H16A 0.3644 0.8393 0.3847 0.024 Uiso calc U R 1
H H16B 0.4223 0.9533 0.419 0.024 Uiso calc U R 1
H H16C 0.3179 0.9679 0.3959 0.024 Uiso calc U R 1
C C15 0.3442(3) 0.9900(4) 0.5540(3) 0.0176(9) Uani d . . 1
H H15A 0.4016 1.0312 0.5608 0.026 Uiso calc U R 1
H H15B 0.328 0.9663 0.6061 0.026 Uiso calc U R 1
H H15C 0.2992 1.0453 0.528 0.026 Uiso calc U R 1
C C14 0.4284(3) 0.8004(4) 0.5405(3) 0.0175(9) Uani d . . 1
H H14A 0.431 0.7234 0.5116 0.026 Uiso calc U R 1
H H14B 0.4211 0.7834 0.596 0.026 Uiso calc U R 1
H H14C 0.4832 0.8461 0.538 0.026 Uiso calc U R 1
C C13 0.3498(3) 0.8760(4) 0.5027(2) 0.0129(6) Uani d . . 1
C C12 0.2529(3) 0.7052(4) 0.5939(2) 0.0127(8) Uani d . . 1
H H12 0.2656 0.7499 0.6418 0.015 Uiso calc U R 1
C C20 0.0728(3) 0.7743(4) 0.4675(3) 0.0177(9) Uani d . . 1
H H20A 0.0765 0.7429 0.4139 0.027 Uiso calc U R 1
H H20B 0.0152 0.8133 0.4693 0.027 Uiso calc U R 1
H H20C 0.0795 0.7068 0.5055 0.027 Uiso calc U R 1
C C21 0.3476(3) 0.5809(4) 0.4055(2) 0.0107(5) Uani d . . 1
C C22 0.4947(3) 0.5923(4) 0.3500(3) 0.0141(8) Uani d . . 1
C C23 0.5689(3) 0.6572(6) 0.4014(3) 0.0313(12) Uani d . . 1
H H23A 0.6192 0.6685 0.3711 0.047 Uiso calc U R 1
H H23B 0.5873 0.6081 0.4487 0.047 Uiso calc U R 1
H H23C 0.548 0.7369 0.4174 0.047 Uiso calc U R 1
C C24 0.5272(3) 0.4727(4) 0.3200(3) 0.0282(11) Uani d . . 1
H H24A 0.4782 0.4303 0.2889 0.042 Uiso calc U R 1
H H24B 0.5505 0.4219 0.3652 0.042 Uiso calc U R 1
H H24C 0.5741 0.4884 0.2865 0.042 Uiso calc U R 1
C C25 0.4589(3) 0.6721(5) 0.2801(3) 0.0255(10) Uani d . . 1
H H25A 0.5051 0.6846 0.2453 0.038 Uiso calc U R 1
H H25B 0.4406 0.7511 0.2997 0.038 Uiso calc U R 1
H H25C 0.4079 0.6319 0.2502 0.038 Uiso calc U R 1

loop_
_atom_site_aniso_label
_atom_site_aniso_U_11
_atom_site_aniso_U_22
_atom_site_aniso_U_33
_atom_site_aniso_U_12
_atom_site_aniso_U_13
_atom_site_aniso_U_23
Os1 0.00722(8) 0.00358(9) 0.00604(9) -0.00024(5) 0.00060(5) 0.00050(5)
Cl1 0.0181(4) 0.0105(5) 0.0091(4) 0.0013(4) -0.0003(3) 0.0028(4)
P1 0.0110(4) 0.0042(5) 0.0087(4) -0.0019(3) 0.0012(3) 0.0006(3)
C1 0.0146(19) 0.009(2) 0.0129(19) -0.0031(14) 0.0041(15) 0.0052(15)
N1 0.0122(11) 0.0082(12) 0.0115(12) -0.0010(9) 0.0013(9) 0.0036(10)
P2 0.0109(4) 0.0039(5) 0.0083(4) 0.0005(3) 0.0008(3) -0.0008(4)
N2 0.0130(15) 0.0055(16) 0.0060(14) -0.0009(12) 0.0013(11) 0.0004(12)
C2 0.0173(19) 0.009(2) 0.0125(18) -0.0005(15) 0.0052(15) 0.0016(15)
C3 0.0186(19) 0.007(2) 0.0142(19) -0.0009(16) 0.0054(15) -0.0023(16)
C4 0.017(2) 0.011(2) 0.020(2) 0.0036(16) 0.0020(16) 0.0023(17)
C5 0.029(2) 0.009(2) 0.019(2) -0.0022(18) 0.0049(17) -0.0038(17)
C19 0.0161(19) 0.012(2) 0.018(2) 0.0054(16) -0.0004(15) 0.0041(17)
C18 0.0156(19) 0.013(2) 0.020(2) 0.0085(16) 0.0041(16) -0.0039(17)
C9 0.024(2) 0.024(3) 0.019(2) -0.0052(19) -0.0080(18) 0.0045(19)
C8 0.018(2) 0.015(2) 0.025(2) -0.0085(17) 0.0014(17) -0.0005(18)
C7 0.0129(13) 0.0086(14) 0.0166(14) -0.0025(11) -0.0006(11) -0.0022(11)
C6 0.023(2) 0.014(2) 0.014(2) -0.0002(17) 0.0088(16) 0.0016(16)
C11 0.0121(18) 0.011(2) 0.0102(18) 0.0013(15) 0.0016(14) 0.0004(15)
C10 0.015(2) 0.019(2) 0.033(3) -0.0003(18) 0.0021(17) -0.003(2)
C17 0.0120(18) 0.009(2) 0.0129(19) 0.0011(15) 0.0032(14) -0.0036(15)
C16 0.017(2) 0.010(2) 0.021(2) -0.0023(15) 0.0051(16) 0.0004(16)
C15 0.018(2) 0.009(2) 0.026(2) -0.0053(16) 0.0010(16) -0.0068(17)
C14 0.0128(18) 0.016(2) 0.023(2) -0.0017(16) -0.0014(15) -0.0057(18)
C13 0.0129(13) 0.0086(14) 0.0166(14) -0.0025(11) -0.0006(11) -0.0022(11)
C12 0.0166(18) 0.014(2) 0.0074(17) 0.0003(16) 0.0005(14) -0.0035(15)
C20 0.0130(19) 0.017(2) 0.023(2) -0.0028(16) 0.0016(16) -0.0048(18)
C21 0.0122(11) 0.0082(12) 0.0115(12) -0.0010(9) 0.0013(9) 0.0036(10)
C22 0.0109(18) 0.017(2) 0.016(2) 0.0010(15) 0.0065(15) 0.0006(16)
C23 0.017(2) 0.049(4) 0.029(3) -0.016(2) 0.0069(19) -0.009(2)
C24 0.027(2) 0.014(2) 0.046(3) 0.0060(19) 0.018(2) 0.000(2)
C25 0.026(2) 0.024(3) 0.028(2) 0.007(2) 0.0129(19) 0.014(2)

loop_
_atom_type_symbol
_atom_type_description
_atom_type_scat_dispersion_real
_atom_type_scat_dispersion_imag
_atom_type_scat_source
C C 0.0033 0.0016 'International Tables Vol C Tables 4.2.6.8 and 6.1.1.4'
H H 0.0000 0.0000 'International Tables Vol C Tables 4.2.6.8 and 6.1.1.4'
N N 0.0061 0.0033 'International Tables Vol C Tables 4.2.6.8 and 6.1.1.4'
P P 0.1023 0.0942 'International Tables Vol C Tables 4.2.6.8 and 6.1.1.4'
Cl Cl 0.1484 0.1585 'International Tables Vol C Tables 4.2.6.8 and 6.1.1.4'
Os Os -1.2165 7.6030 'International Tables Vol C Tables 4.2.6.8 and 6.1.1.4'

loop_
_geom_angle_atom_site_label_1
_geom_angle_atom_site_label_2
_geom_angle_atom_site_label_3
_geom_angle
C21 Os1 N2 101.93(15)
C21 Os1 P2 95.07(13)
N2 Os1 P2 81.07(9)
C21 Os1 P1 96.11(13)
N2 Os1 P1 81.12(9)
P2 Os1 P1 160.58(3)
C21 Os1 Cl1 94.20(12)
N2 Os1 Cl1 163.87(9)
P2 Os1 Cl1 97.55(3)
P1 Os1 Cl1 97.40(3)
C2 P1 C3 106.72(19)
C2 P1 C7 103.67(19)
C3 P1 C7 110.26(19)
C2 P1 Os1 99.78(14)
C3 P1 Os1 120.49(13)
C7 P1 Os1 113.66(13)
C2 C1 N2 123.0(4)
C2 C1 H1 118.5
N2 C1 H1 118.5
C21 N1 C22 144.4(4)
C12 P2 C13 106.64(19)
C12 P2 C17 103.45(18)
C13 P2 C17 110.64(19)
C12 P2 Os1 100.30(14)
C13 P2 Os1 123.60(14)
C17 P2 Os1 109.77(13)
C1 N2 C11 118.8(3)
C1 N2 Os1 120.7(3)
C11 N2 Os1 120.5(3)
C1 C2 P1 115.1(3)
C1 C2 H2 122.4
P1 C2 H2 122.4
C5 C3 C6 109.0(3)
C5 C3 C4 107.6(3)
C6 C3 C4 110.1(3)
C5 C3 P1 115.4(3)
C6 C3 P1 108.3(3)
C4 C3 P1 106.5(3)
C3 C4 H4A 109.5
C3 C4 H4B 109.5
H4A C4 H4B 109.5
C3 C4 H4C 109.5
H4A C4 H4C 109.5
H4B C4 H4C 109.5
C3 C5 H5A 109.5
C3 C5 H5B 109.5
H5A C5 H5B 109.5
C3 C5 H5C 109.5
H5A C5 H5C 109.5
H5B C5 H5C 109.5
C17 C19 H19A 109.5
C17 C19 H19B 109.5
H19A C19 H19B 109.5
C17 C19 H19C 109.5
H19A C19 H19C 109.5
H19B C19 H19C 109.5
C17 C18 H18A 109.5
C17 C18 H18B 109.5
H18A C18 H18B 109.5
C17 C18 H18C 109.5
H18A C18 H18C 109.5
H18B C18 H18C 109.5
C7 C9 H9A 109.5
C7 C9 H9B 109.5
H9A C9 H9B 109.5
C7 C9 H9C 109.5
H9A C9 H9C 109.5
H9B C9 H9C 109.5
C7 C8 H8A 109.5
C7 C8 H8B 109.5
H8A C8 H8B 109.5
C7 C8 H8C 109.5
H8A C8 H8C 109.5
H8B C8 H8C 109.5
C9 C7 C8 110.5(4)
C9 C7 C10 108.3(4)
C8 C7 C10 107.6(4)
C9 C7 P1 111.5(3)
C8 C7 P1 113.6(3)
C10 C7 P1 105.0(3)
C3 C6 H6A 109.5
C3 C6 H6B 109.5
H6A C6 H6B 109.5
C3 C6 H6C 109.5
H6A C6 H6C 109.5
H6B C6 H6C 109.5
C12 C11 N2 122.9(4)
C12 C11 H11 118.5
N2 C11 H11 118.5
C7 C10 H10A 109.5
C7 C10 H10B 109.5
H10A C10 H10B 109.5
C7 C10 H10C 109.5
H10A C10 H10C 109.5
H10B C10 H10C 109.5
C20 C17 C18 109.2(3)
C20 C17 C19 108.5(3)
C18 C17 C19 110.1(4)
C20 C17 P2 104.3(3)
C18 C17 P2 113.5(3)
C19 C17 P2 110.9(3)
C13 C16 H16A 109.5
C13 C16 H16B 109.5
H16A C16 H16B 109.5
C13 C16 H16C 109.5
H16A C16 H16C 109.5
H16B C16 H16C 109.5
C13 C15 H15A 109.5
C13 C15 H15B 109.5
H15A C15 H15B 109.5
C13 C15 H15C 109.5
H15A C15 H15C 109.5
H15B C15 H15C 109.5
C13 C14 H14A 109.5
C13 C14 H14B 109.5
H14A C14 H14B 109.5
C13 C14 H14C 109.5
H14A C14 H14C 109.5
H14B C14 H14C 109.5
C14 C13 C15 107.4(3)
C14 C13 C16 109.6(3)
C15 C13 C16 110.2(4)
C14 C13 P2 106.4(3)
C15 C13 P2 114.2(3)
C16 C13 P2 109.0(3)
C11 C12 P2 114.9(3)
C11 C12 H12 122.6
P2 C12 H12 122.6
C17 C20 H20A 109.5
C17 C20 H20B 109.5
H20A C20 H20B 109.5
C17 C20 H20C 109.5
H20A C20 H20C 109.5
H20B C20 H20C 109.5
N1 C21 Os1 178.9(4)
N1 C22 C24 108.7(4)
N1 C22 C23 107.7(3)
C24 C22 C23 110.4(4)
N1 C22 C25 109.8(3)
C24 C22 C25 109.8(4)
C23 C22 C25 110.6(4)
C22 C23 H23A 109.5
C22 C23 H23B 109.5
H23A C23 H23B 109.5
C22 C23 H23C 109.5
H23A C23 H23C 109.5
H23B C23 H23C 109.5
C22 C24 H24A 109.5
C22 C24 H24B 109.5
H24A C24 H24B 109.5
C22 C24 H24C 109.5
H24A C24 H24C 109.5
H24B C24 H24C 109.5
C22 C25 H25A 109.5
C22 C25 H25B 109.5
H25A C25 H25B 109.5
C22 C25 H25C 109.5
H25A C25 H25C 109.5
H25B C25 H25C 109.5

loop_
_geom_bond_atom_site_label_1
_geom_bond_atom_site_label_2
_geom_bond_distance
Os1 C21 1.827(4)
Os1 N2 2.050(3)
Os1 P2 2.3688(10)
Os1 P1 2.3827(10)
Os1 Cl1 2.4046(9)
P1 C2 1.787(4)
P1 C3 1.882(4)
P1 C7 1.885(4)
C1 C2 1.350(6)
C1 N2 1.366(5)
C1 H1 0.95
N1 C21 1.197(5)
N1 C22 1.466(5)
P2 C12 1.790(4)
P2 C13 1.872(4)
P2 C17 1.881(4)
N2 C11 1.382(5)
C2 H2 0.95
C3 C5 1.530(6)
C3 C6 1.536(6)
C3 C4 1.539(6)
C4 H4A 0.98
C4 H4B 0.98
C4 H4C 0.98
C5 H5A 0.98
C5 H5B 0.98
C5 H5C 0.98
C19 C17 1.537(6)
C19 H19A 0.98
C19 H19B 0.98
C19 H19C 0.98
C18 C17 1.532(5)
C18 H18A 0.98
C18 H18B 0.98
C18 H18C 0.98
C9 C7 1.524(6)
C9 H9A 0.98
C9 H9B 0.98
C9 H9C 0.98
C8 C7 1.530(6)
C8 H8A 0.98
C8 H8B 0.98
C8 H8C 0.98
C7 C10 1.532(6)
C6 H6A 0.98
C6 H6B 0.98
C6 H6C 0.98
C11 C12 1.339(6)
C11 H11 0.95
C10 H10A 0.98
C10 H10B 0.98
C10 H10C 0.98
C17 C20 1.525(6)
C16 C13 1.539(6)
C16 H16A 0.98
C16 H16B 0.98
C16 H16C 0.98
C15 C13 1.532(6)
C15 H15A 0.98
C15 H15B 0.98
C15 H15C 0.98
C14 C13 1.532(6)
C14 H14A 0.98
C14 H14B 0.98
C14 H14C 0.98
C12 H12 0.95
C20 H20A 0.98
C20 H20B 0.98
C20 H20C 0.98
C22 C24 1.512(6)
C22 C23 1.520(6)
C22 C25 1.522(6)
C23 H23A 0.98
C23 H23B 0.98
C23 H23C 0.98
C24 H24A 0.98
C24 H24B 0.98
C24 H24C 0.98
C25 H25A 0.98
C25 H25B 0.98
C25 H25C 0.98

loop_
_geom_torsion_atom_site_label_1
_geom_torsion_atom_site_label_2
_geom_torsion_atom_site_label_3
_geom_torsion_atom_site_label_4
_geom_torsion
C2 C1 N2 C11 178.6(4)
C2 C1 N2 Os1 -1.3(5)
N2 C1 C2 P1 -2.5(5)
C3 P1 C2 C1 130.3(3)
C7 P1 C2 C1 -113.2(3)
Os1 P1 C2 C1 4.2(3)
C2 P1 C3 C5 74.9(3)
C7 P1 C3 C5 -37.0(4)
Os1 P1 C3 C5 -172.6(2)
C2 P1 C3 C6 -162.7(3)
C7 P1 C3 C6 85.3(3)
Os1 P1 C3 C6 -50.2(3)
C2 P1 C3 C4 -44.4(3)
C7 P1 C3 C4 -156.4(3)
Os1 P1 C3 C4 68.1(3)
C2 P1 C7 C9 -169.1(3)
C3 P1 C7 C9 -55.2(4)
Os1 P1 C7 C9 83.6(3)
C2 P1 C7 C8 -43.4(3)
C3 P1 C7 C8 70.5(3)
Os1 P1 C7 C8 -150.7(3)
C2 P1 C7 C10 73.9(3)
C3 P1 C7 C10 -172.2(3)
Os1 P1 C7 C10 -33.4(3)
C1 N2 C11 C12 -178.0(4)
Os1 N2 C11 C12 1.9(5)
C12 P2 C17 C20 -78.2(3)
C13 P2 C17 C20 167.9(3)
Os1 P2 C17 C20 28.1(3)
C12 P2 C17 C18 40.5(4)
C13 P2 C17 C18 -73.3(3)
Os1 P2 C17 C18 146.9(3)
C12 P2 C17 C19 165.1(3)
C13 P2 C17 C19 51.2(3)
Os1 P2 C17 C19 -88.6(3)
C12 P2 C13 C14 47.6(3)
C17 P2 C13 C14 159.4(3)
Os1 P2 C13 C14 -67.4(3)
C12 P2 C13 C15 -70.6(3)
C17 P2 C13 C15 41.2(4)
Os1 P2 C13 C15 174.4(2)
C12 P2 C13 C16 165.7(3)
C17 P2 C13 C16 -82.5(3)
Os1 P2 C13 C16 50.7(3)
N2 C11 C12 P2 3.3(5)
C13 P2 C12 C11 -135.6(3)
C17 P2 C12 C11 107.6(3)
Os1 P2 C12 C11 -5.8(3)
C21 N1 C22 C24 -116.0(7)
C21 N1 C22 C23 124.5(7)
C21 N1 C22 C25 4.1(8)
